data_4117609
loop_
_publ_author_name
'Zhan Zhang'
'Jong Min Lim'
'Masatoshi Ishida'
'Vladimir V. Roznyatovskiy'
'Vincent M. Lynch'
'Han-Yuan Gong'
'Xiaoping Yang'
'Dongho Kim'
'Jonathan L. Sessler'

_publ_contact_author_address
;Department of Chemistry and Biochemistry,
University of Texas at Austin,
1 University Station A5300, Austin
TX 78712 USA
;
_publ_contact_author_email sessler@mail.utexas.edu
_publ_contact_author_fax 1-512-471-6835
_publ_contact_author_name 'Jonathan L. Sessler'
_publ_section_title
;
 Cyclo[m]pyridine[n]pyrroles: Hybrid Macrocycles That Display Expanded
 \p-Conjugation upon Protonation
;
_journal_name_full 'Journal of the American Chemical Society'
_journal_page_first 4076
_journal_page_last 4079
_journal_paper_doi 10.1021/ja211985k
_journal_volume 134
_journal_year 2012
_chemical_formula_sum 'C23 H30 Cl3 N3 O3 S'
_chemical_formula_weight 534.91
_chemical_name_systematic
;
 ?
;
_space_group_IT_number 14
_symmetry_cell_setting monoclinic
_symmetry_space_group_name_Hall '-P 2ybc'
_symmetry_space_group_name_H-M 'P 1 21/c 1'
_atom_sites_solution_hydrogens geom
_atom_sites_solution_primary direct
_atom_sites_solution_secondary difmap
_audit_creation_method SHELXL-97
_cell_angle_alpha 90.00
_cell_angle_beta 105.000(3)
_cell_angle_gamma 90.00
_cell_formula_units_Z 4
_cell_length_a 12.6300(15)
_cell_length_b 16.2000(19)
_cell_length_c 12.8300(15)
_cell_measurement_reflns_used 41438
_cell_measurement_temperature 153(2)
_cell_measurement_theta_max 27.49
_cell_measurement_theta_min 3.00
_cell_volume 2535.6(5)
_computing_cell_refinement 'CrystalClear (Rigaku Inc., 2008)'
_computing_data_collection 'CrystalClear (Rigaku Inc., 2008)'
_computing_data_reduction 'CrystalClear (Rigaku Inc., 2008)'
_computing_molecular_graphics 'XP SHELXTL/PC, Siemens Analytical'
_computing_structure_refinement 'XL SHELXTL/PC, Siemens Analytical'
_computing_structure_solution
;

SIR97 - Altomare A., Burla M.C., Camalli M., Cascarano G.L., Giacovazzo C., 
Guagliardi A., Moliterni A.G.G., Polidori G.,Spagna R.
;
_diffrn_ambient_temperature 153(2)
_diffrn_measured_fraction_theta_full 0.991
_diffrn_measured_fraction_theta_max 0.991
_diffrn_measurement_device_type 'Rigaku SCX-Mini with Mercury CCD'
_diffrn_measurement_method \w-scans
_diffrn_radiation_monochromator graphite
_diffrn_radiation_source 'fine-focus sealed tube'
_diffrn_radiation_type MoK\a
_diffrn_radiation_wavelength 0.71075
_diffrn_reflns_av_R_equivalents 0.0551
_diffrn_reflns_av_sigmaI/netI 0.0326
_diffrn_reflns_limit_h_max 16
_diffrn_reflns_limit_h_min -16
_diffrn_reflns_limit_k_max 21
_diffrn_reflns_limit_k_min -21
_diffrn_reflns_limit_l_max 16
_diffrn_reflns_limit_l_min -16
_diffrn_reflns_number 41438
_diffrn_reflns_theta_full 27.49
_diffrn_reflns_theta_max 27.49
_diffrn_reflns_theta_min 3.00
_exptl_absorpt_coefficient_mu 0.474
_exptl_absorpt_correction_T_max 1.000
_exptl_absorpt_correction_T_min 0.796
_exptl_absorpt_correction_type multi-scan
_exptl_absorpt_process_details
;
Abscor.  T. Higashi (2001).  The Rigaku Corporation, Tokyo, Japan.
;
_exptl_crystal_colour red
_exptl_crystal_density_diffrn 1.401
_exptl_crystal_description plate
_exptl_crystal_F_000 1120
_exptl_crystal_size_max 0.51
_exptl_crystal_size_mid 0.34
_exptl_crystal_size_min 0.15
_refine_diff_density_max 0.354
_refine_diff_density_min -0.360
_refine_diff_density_rms 0.049
_refine_ls_extinction_method none
_refine_ls_goodness_of_fit_ref 1.046
_refine_ls_hydrogen_treatment constr
_refine_ls_matrix_type full
_refine_ls_number_parameters 332
_refine_ls_number_reflns 5774
_refine_ls_number_restraints 0
_refine_ls_restrained_S_all 1.046
_refine_ls_R_factor_all 0.0520
_refine_ls_R_factor_gt 0.0386
_refine_ls_shift/su_max 0.000
_refine_ls_shift/su_mean 0.000
_refine_ls_structure_factor_coef Fsqd
_refine_ls_weighting_details 'calc w=1/[\s^2^(Fo^2^)+(0.0440P)^2^+1.1233P] where P=(Fo^2^+2Fc^2^)/3'
_refine_ls_weighting_scheme calc
_refine_ls_wR_factor_gt 0.0907
_refine_ls_wR_factor_ref 0.0974
_reflns_number_gt 4708
_reflns_number_total 5774
_reflns_threshold_expression >2sigma(I)
_cod_data_source_file ja211985k_si_007.cif
_cod_data_source_block 5-2MSA
_cod_database_code 4117609

loop_
_symmetry_equiv_pos_as_xyz
'x, y, z'
'-x, y+1/2, -z+1/2'
'-x, -y, -z'
'x, -y-1/2, z-1/2'

loop_
_atom_site_label
_atom_site_type_symbol
_atom_site_fract_x
_atom_site_fract_y
_atom_site_fract_z
_atom_site_U_iso_or_equiv
_atom_site_adp_type
_atom_site_occupancy
_atom_site_symmetry_multiplicity
_atom_site_calc_flag
_atom_site_refinement_flags
_atom_site_disorder_assembly
_atom_site_disorder_group
C1 C 0.31363(13) -0.12663(10) 0.08516(13) 0.0200(3) Uani 1 1 d . . .
C2 C 0.21654(13) -0.12442(10) 0.11730(14) 0.0220(3) Uani 1 1 d . . .
C3 C 0.20457(14) -0.04305(10) 0.15398(14) 0.0226(3) Uani 1 1 d . . .
C4 C 0.29466(13) 0.00229(10) 0.14366(13) 0.0202(3) Uani 1 1 d . . .
C5 C 0.33031(13) 0.08645(10) 0.17092(13) 0.0196(3) Uani 1 1 d . . .
C6 C 0.30720(14) 0.13446(10) 0.25176(13) 0.0227(3) Uani 1 1 d . . .
H6 H 0.2638 0.1127 0.2957 0.027 Uiso 1 1 calc R . .
C7 C 0.34772(14) 0.21437(10) 0.26829(14) 0.0241(4) Uani 1 1 d . . .
H7 H 0.3280 0.2481 0.3209 0.029 Uiso 1 1 calc R . .
C8 C 0.41604(14) 0.24581(10) 0.20977(13) 0.0219(3) Uani 1 1 d . . .
H8 H 0.4450 0.3000 0.2233 0.026 Uiso 1 1 calc R . .
C9 C 0.44169(13) 0.19708(9) 0.13092(13) 0.0191(3) Uani 1 1 d . . .
C10 C 0.51527(13) 0.21788(9) 0.06641(13) 0.0189(3) Uani 1 1 d . . .
C11 C 0.53929(13) 0.29170(10) 0.02228(13) 0.0195(3) Uani 1 1 d . . .
C12 C 0.61159(13) 0.27283(10) -0.04202(13) 0.0199(3) Uani 1 1 d . . .
C13 C 0.62957(13) 0.18741(10) -0.03533(13) 0.0195(3) Uani 1 1 d . . .
C14 C 0.13723(15) -0.19390(11) 0.11457(16) 0.0308(4) Uani 1 1 d . . .
H14A H 0.1531 -0.2387 0.0684 0.037 Uiso 1 1 calc R . .
H14B H 0.0619 -0.1739 0.0816 0.037 Uiso 1 1 calc R . .
C15 C 0.14259(19) -0.22869(13) 0.22646(19) 0.0437(5) Uani 1 1 d . . .
H15A H 0.2176 -0.2468 0.2606 0.066 Uiso 1 1 calc R . .
H15B H 0.0925 -0.2758 0.2197 0.066 Uiso 1 1 calc R . .
H15C H 0.1211 -0.1858 0.2709 0.066 Uiso 1 1 calc R . .
C16 C 0.10894(15) -0.01139(11) 0.19157(17) 0.0320(4) Uani 1 1 d . . .
H16A H 0.1345 0.0017 0.2694 0.038 Uiso 1 1 calc R . .
H16B H 0.0539 -0.0560 0.1834 0.038 Uiso 1 1 calc R . .
C17 C 0.05287(16) 0.06530(12) 0.13185(19) 0.0401(5) Uani 1 1 d . . .
H17A H 0.1077 0.1085 0.1340 0.060 Uiso 1 1 calc R . .
H17B H -0.0026 0.0854 0.1668 0.060 Uiso 1 1 calc R . .
H17C H 0.0177 0.0510 0.0566 0.060 Uiso 1 1 calc R . .
C18 C 0.48832(14) 0.37397(10) 0.03339(14) 0.0240(4) Uani 1 1 d . . .
H18A H 0.4134 0.3648 0.0417 0.029 Uiso 1 1 calc R . .
H18B H 0.4815 0.4057 -0.0339 0.029 Uiso 1 1 calc R . .
C19 C 0.55296(17) 0.42582(11) 0.12908(15) 0.0313(4) Uani 1 1 d . . .
H19A H 0.5722 0.3915 0.1941 0.047 Uiso 1 1 calc R . .
H19B H 0.5079 0.4724 0.1407 0.047 Uiso 1 1 calc R . .
H19C H 0.6200 0.4467 0.1134 0.047 Uiso 1 1 calc R . .
C20 C 0.65333(15) 0.33415(10) -0.10929(14) 0.0251(4) Uani 1 1 d . . .
H20A H 0.5916 0.3692 -0.1483 0.030 Uiso 1 1 calc R . .
H20B H 0.6812 0.3040 -0.1638 0.030 Uiso 1 1 calc R . .
C21 C 0.74532(17) 0.39010(12) -0.04314(17) 0.0350(4) Uani 1 1 d . . .
H21A H 0.7164 0.4242 0.0062 0.052 Uiso 1 1 calc R . .
H21B H 0.7726 0.4258 -0.0921 0.052 Uiso 1 1 calc R . .
H21C H 0.8054 0.3558 -0.0015 0.052 Uiso 1 1 calc R . .
C22 C 0.21028(16) -0.02104(13) -0.18552(17) 0.0371(5) Uani 1 1 d . . .
H22A H 0.2041 -0.0337 -0.1127 0.056 Uiso 1 1 calc R . .
H22B H 0.2229 -0.0722 -0.2213 0.056 Uiso 1 1 calc R . .
H22C H 0.1423 0.0049 -0.2271 0.056 Uiso 1 1 calc R . .
N1 N 0.35863(11) -0.04887(8) 0.10045(11) 0.0200(3) Uani 1 1 d . . .
H1 H 0.4197 -0.0341 0.0847 0.024 Uiso 1 1 calc R . .
N2 N 0.39419(11) 0.12117(8) 0.11260(11) 0.0193(3) Uani 1 1 d . . .
H2 H 0.4059 0.0923 0.0585 0.023 Uiso 1 1 calc R . .
N3 N 0.56988(11) 0.15568(8) 0.03003(11) 0.0203(3) Uani 1 1 d . . .
H3 H 0.5669 0.1031 0.0464 0.024 Uiso 1 1 calc R . .
O1 O 0.41981(11) -0.00004(9) -0.12331(13) 0.0440(4) Uani 1 1 d . . .
O2 O 0.30531(13) 0.11541(8) -0.11108(11) 0.0398(3) Uani 1 1 d . . .
O3 O 0.31949(11) 0.06971(8) -0.28626(10) 0.0326(3) Uani 1 1 d . . .
S1 S 0.32103(3) 0.04704(2) -0.17748(3) 0.02268(11) Uani 1 1 d . . .
C27 C 0.14426(17) 0.33704(13) 0.04173(17) 0.0366(5) Uani 1 1 d . . .
H27 H 0.2138 0.3623 0.0856 0.044 Uiso 1 1 calc R A 1
Cl1 Cl 0.0701(3) 0.41204(19) -0.0479(3) 0.0704(8) Uani 0.81 1 d P B 1
Cl2 Cl 0.17617(19) 0.25374(15) -0.02997(18) 0.0517(6) Uani 0.81 1 d P B 1
Cl3 Cl 0.06586(17) 0.30445(14) 0.12803(17) 0.0428(3) Uani 0.81 1 d P B 1
Cl1A Cl 0.0819(13) 0.4127(5) -0.0522(8) 0.055(3) Uani 0.19 1 d P B 2
Cl3A Cl 0.0656(12) 0.3148(9) 0.1334(12) 0.098(5) Uani 0.19 1 d P B 2
Cl2A Cl 0.1775(5) 0.2485(4) -0.0280(4) 0.0094(10) Uani 0.19 1 d P B 2

loop_
_atom_site_aniso_label
_atom_site_aniso_U_11
_atom_site_aniso_U_22
_atom_site_aniso_U_33
_atom_site_aniso_U_23
_atom_site_aniso_U_13
_atom_site_aniso_U_12
C1 0.0249(8) 0.0153(8) 0.0213(8) 0.0005(6) 0.0088(7) -0.0014(6)
C2 0.0227(8) 0.0202(8) 0.0248(8) 0.0001(6) 0.0094(7) -0.0019(6)
C3 0.0241(8) 0.0202(8) 0.0262(9) 0.0000(7) 0.0112(7) -0.0007(6)
C4 0.0245(8) 0.0172(8) 0.0219(8) 0.0005(6) 0.0112(7) 0.0010(6)
C5 0.0201(8) 0.0171(8) 0.0228(8) 0.0026(6) 0.0075(7) 0.0014(6)
C6 0.0256(9) 0.0225(8) 0.0225(8) 0.0001(6) 0.0111(7) 0.0001(7)
C7 0.0289(9) 0.0220(8) 0.0230(8) -0.0038(7) 0.0095(7) 0.0026(7)
C8 0.0258(8) 0.0153(8) 0.0250(9) -0.0022(6) 0.0075(7) 0.0002(6)
C9 0.0219(8) 0.0155(7) 0.0198(8) 0.0020(6) 0.0050(6) 0.0011(6)
C10 0.0225(8) 0.0142(7) 0.0205(8) -0.0015(6) 0.0067(6) -0.0001(6)
C11 0.0232(8) 0.0153(7) 0.0195(8) -0.0004(6) 0.0046(6) -0.0005(6)
C12 0.0230(8) 0.0167(8) 0.0199(8) -0.0004(6) 0.0054(7) -0.0021(6)
C13 0.0220(8) 0.0169(8) 0.0205(8) 0.0004(6) 0.0073(6) -0.0028(6)
C14 0.0276(9) 0.0227(9) 0.0463(11) -0.0037(8) 0.0173(8) -0.0053(7)
C15 0.0553(14) 0.0292(10) 0.0602(14) 0.0025(9) 0.0393(12) -0.0063(9)
C16 0.0294(10) 0.0262(9) 0.0477(12) -0.0047(8) 0.0231(9) -0.0020(7)
C17 0.0268(10) 0.0326(11) 0.0622(14) -0.0054(10) 0.0141(10) 0.0026(8)
C18 0.0318(9) 0.0160(8) 0.0256(9) 0.0015(6) 0.0101(7) 0.0029(7)
C19 0.0446(11) 0.0184(8) 0.0331(10) -0.0050(7) 0.0138(9) -0.0031(8)
C20 0.0329(9) 0.0184(8) 0.0269(9) 0.0034(7) 0.0129(8) -0.0018(7)
C21 0.0437(11) 0.0244(9) 0.0414(11) -0.0021(8) 0.0194(9) -0.0122(8)
C22 0.0286(10) 0.0412(11) 0.0415(11) 0.0055(9) 0.0093(9) -0.0096(8)
N1 0.0229(7) 0.0167(7) 0.0243(7) 0.0000(5) 0.0134(6) -0.0021(5)
N2 0.0245(7) 0.0150(6) 0.0210(7) -0.0017(5) 0.0108(6) 0.0008(5)
N3 0.0265(7) 0.0117(6) 0.0259(7) 0.0014(5) 0.0124(6) -0.0007(5)
O1 0.0237(7) 0.0331(8) 0.0737(11) 0.0299(7) 0.0100(7) 0.0015(6)
O2 0.0609(10) 0.0304(7) 0.0306(7) -0.0040(6) 0.0164(7) -0.0007(6)
O3 0.0412(8) 0.0315(7) 0.0286(7) 0.0014(5) 0.0152(6) -0.0034(6)
S1 0.0230(2) 0.0189(2) 0.0261(2) 0.00426(16) 0.00645(17) 0.00015(16)
C27 0.0337(11) 0.0402(11) 0.0383(11) -0.0050(9) 0.0136(9) -0.0051(8)
Cl1 0.0761(11) 0.0544(13) 0.0829(18) 0.0183(10) 0.0248(11) 0.0142(8)
Cl2 0.0469(11) 0.0561(13) 0.0565(12) -0.0137(9) 0.0210(9) 0.0010(9)
Cl3 0.0454(7) 0.0484(6) 0.0428(7) -0.0040(5) 0.0259(6) -0.0029(5)
Cl1A 0.119(8) 0.016(3) 0.034(3) 0.008(2) 0.028(4) 0.012(3)
Cl3A 0.102(7) 0.121(9) 0.094(6) -0.039(5) 0.069(5) -0.029(5)
Cl2A 0.007(2) 0.013(2) 0.0056(19) -0.0020(15) -0.0024(16) 0.0039(15)

loop_
_atom_type_symbol
_atom_type_description
_atom_type_scat_dispersion_real
_atom_type_scat_dispersion_imag
_atom_type_scat_source
C C 0.0033 0.0016 'International Tables Vol C Tables 4.2.6.8 and 6.1.1.4'
H H 0.0000 0.0000 'International Tables Vol C Tables 4.2.6.8 and 6.1.1.4'
N N 0.0061 0.0033 'International Tables Vol C Tables 4.2.6.8 and 6.1.1.4'
O O 0.0106 0.0060 'International Tables Vol C Tables 4.2.6.8 and 6.1.1.4'
S S 0.1246 0.1234 'International Tables Vol C Tables 4.2.6.8 and 6.1.1.4'
Cl Cl 0.1484 0.1585 'International Tables Vol C Tables 4.2.6.8 and 6.1.1.4'

loop_
_geom_angle_atom_site_label_1
_geom_angle_atom_site_label_2
_geom_angle_atom_site_label_3
_geom_angle
_geom_angle_site_symmetry_3
N1 C1 C2 107.31(14) .
N1 C1 C13 116.66(14) 3_655
C2 C1 C13 135.88(15) 3_655
C1 C2 C3 107.42(14) .
C1 C2 C14 127.42(15) .
C3 C2 C14 125.16(15) .
C4 C3 C2 107.40(14) .
C4 C3 C16 126.63(15) .
C2 C3 C16 125.90(15) .
N1 C4 C3 107.57(14) .
N1 C4 C5 119.17(14) .
C3 C4 C5 133.24(15) .
N2 C5 C6 116.78(14) .
N2 C5 C4 116.66(14) .
C6 C5 C4 126.55(15) .
C5 C6 C7 119.78(15) .
C5 C6 H6 120.1 .
C7 C6 H6 120.1 .
C8 C7 C6 121.27(15) .
C8 C7 H7 119.4 .
C6 C7 H7 119.4 .
C7 C8 C9 118.96(15) .
C7 C8 H8 120.5 .
C9 C8 H8 120.5 .
N2 C9 C8 117.68(14) .
N2 C9 C10 115.75(14) .
C8 C9 C10 126.56(15) .
N3 C10 C11 108.18(14) .
N3 C10 C9 118.83(14) .
C11 C10 C9 132.77(15) .
C10 C11 C12 107.09(14) .
C10 C11 C18 125.48(15) .
C12 C11 C18 127.19(14) .
C13 C12 C11 107.26(14) .
C13 C12 C20 127.91(15) .
C11 C12 C20 124.72(14) .
N3 C13 C12 107.65(14) .
N3 C13 C1 115.30(13) 3_655
C12 C13 C1 136.84(15) 3_655
C2 C14 C15 112.82(16) .
C2 C14 H14A 109.0 .
C15 C14 H14A 109.0 .
C2 C14 H14B 109.0 .
C15 C14 H14B 109.0 .
H14A C14 H14B 107.8 .
C14 C15 H15A 109.5 .
C14 C15 H15B 109.5 .
H15A C15 H15B 109.5 .
C14 C15 H15C 109.5 .
H15A C15 H15C 109.5 .
H15B C15 H15C 109.5 .
C3 C16 C17 114.95(16) .
C3 C16 H16A 108.5 .
C17 C16 H16A 108.5 .
C3 C16 H16B 108.5 .
C17 C16 H16B 108.5 .
H16A C16 H16B 107.5 .
C16 C17 H17A 109.5 .
C16 C17 H17B 109.5 .
H17A C17 H17B 109.5 .
C16 C17 H17C 109.5 .
H17A C17 H17C 109.5 .
H17B C17 H17C 109.5 .
C11 C18 C19 114.11(15) .
C11 C18 H18A 108.7 .
C19 C18 H18A 108.7 .
C11 C18 H18B 108.7 .
C19 C18 H18B 108.7 .
H18A C18 H18B 107.6 .
C18 C19 H19A 109.5 .
C18 C19 H19B 109.5 .
H19A C19 H19B 109.5 .
C18 C19 H19C 109.5 .
H19A C19 H19C 109.5 .
H19B C19 H19C 109.5 .
C12 C20 C21 113.55(15) .
C12 C20 H20A 108.9 .
C21 C20 H20A 108.9 .
C12 C20 H20B 108.9 .
C21 C20 H20B 108.9 .
H20A C20 H20B 107.7 .
C20 C21 H21A 109.5 .
C20 C21 H21B 109.5 .
H21A C21 H21B 109.5 .
C20 C21 H21C 109.5 .
H21A C21 H21C 109.5 .
H21B C21 H21C 109.5 .
S1 C22 H22A 109.5 .
S1 C22 H22B 109.5 .
H22A C22 H22B 109.5 .
S1 C22 H22C 109.5 .
H22A C22 H22C 109.5 .
H22B C22 H22C 109.5 .
C4 N1 C1 110.28(13) .
C4 N1 H1 124.9 .
C1 N1 H1 124.9 .
C5 N2 C9 125.28(14) .
C5 N2 H2 117.4 .
C9 N2 H2 117.4 .
C13 N3 C10 109.83(13) .
C13 N3 H3 125.1 .
C10 N3 H3 125.1 .
O3 S1 O2 114.07(8) .
O3 S1 O1 112.76(9) .
O2 S1 O1 110.37(9) .
O3 S1 C22 106.95(9) .
O2 S1 C22 106.65(10) .
O1 S1 C22 105.42(9) .
Cl2 C27 Cl3 110.35(16) .
Cl2 C27 Cl1A 107.6(3) .
Cl3 C27 Cl1A 114.8(5) .
Cl2 C27 Cl3A 116.2(5) .
Cl3 C27 Cl3A 5.9(6) .
Cl1A C27 Cl3A 111.7(7) .
Cl2 C27 Cl1 110.24(17) .
Cl3 C27 Cl1 109.18(18) .
Cl1A C27 Cl1 5.6(6) .
Cl3A C27 Cl1 106.2(5) .
Cl2 C27 Cl2A 2.2(2) .
Cl3 C27 Cl2A 108.6(2) .
Cl1A C27 Cl2A 109.7(3) .
Cl3A C27 Cl2A 114.4(5) .
Cl1 C27 Cl2A 112.2(2) .
Cl2 C27 H27 109.0 .
Cl3 C27 H27 109.0 .
Cl1A C27 H27 105.9 .
Cl3A C27 H27 105.8 .
Cl1 C27 H27 109.0 .
Cl2A C27 H27 108.8 .

loop_
_geom_bond_atom_site_label_1
_geom_bond_atom_site_label_2
_geom_bond_distance
_geom_bond_site_symmetry_2
C1 N1 1.375(2) .
C1 C2 1.392(2) .
C1 C13 1.460(2) 3_655
C2 C3 1.421(2) .
C2 C14 1.501(2) .
C3 C4 1.389(2) .
C3 C16 1.502(2) .
C4 N1 1.371(2) .
C4 C5 1.450(2) .
C5 N2 1.356(2) .
C5 C6 1.387(2) .
C6 C7 1.388(2) .
C6 H6 0.9500 .
C7 C8 1.379(2) .
C7 H7 0.9500 .
C8 C9 1.386(2) .
C8 H8 0.9500 .
C9 N2 1.362(2) .
C9 C10 1.435(2) .
C10 N3 1.370(2) .
C10 C11 1.390(2) .
C11 C12 1.414(2) .
C11 C18 1.503(2) .
C12 C13 1.401(2) .
C12 C20 1.498(2) .
C13 N3 1.365(2) .
C13 C1 1.460(2) 3_655
C14 C15 1.527(3) .
C14 H14A 0.9900 .
C14 H14B 0.9900 .
C15 H15A 0.9800 .
C15 H15B 0.9800 .
C15 H15C 0.9800 .
C16 C17 1.533(3) .
C16 H16A 0.9900 .
C16 H16B 0.9900 .
C17 H17A 0.9800 .
C17 H17B 0.9800 .
C17 H17C 0.9800 .
C18 C19 1.536(2) .
C18 H18A 0.9900 .
C18 H18B 0.9900 .
C19 H19A 0.9800 .
C19 H19B 0.9800 .
C19 H19C 0.9800 .
C20 C21 1.543(3) .
C20 H20A 0.9900 .
C20 H20B 0.9900 .
C21 H21A 0.9800 .
C21 H21B 0.9800 .
C21 H21C 0.9800 .
C22 S1 1.7632(19) .
C22 H22A 0.9800 .
C22 H22B 0.9800 .
C22 H22C 0.9800 .
N1 H1 0.8800 .
N2 H2 0.8800 .
N3 H3 0.8800 .
O1 S1 1.4739(13) .
O2 S1 1.4420(14) .
O3 S1 1.4384(13) .
C27 Cl2 1.738(3) .
C27 Cl3 1.747(3) .
C27 Cl1A 1.756(10) .
C27 Cl3A 1.762(14) .
C27 Cl1 1.766(4) .
C27 Cl2A 1.797(7) .
C27 H27 1.0000 .

loop_
_geom_torsion_atom_site_label_1
_geom_torsion_atom_site_label_2
_geom_torsion_atom_site_label_3
_geom_torsion_atom_site_label_4
_geom_torsion
_geom_torsion_site_symmetry_1
_geom_torsion_site_symmetry_4
N1 C1 C2 C3 -0.73(19) . .
C13 C1 C2 C3 -175.81(18) 3_655 .
N1 C1 C2 C14 179.15(17) . .
C13 C1 C2 C14 4.1(3) 3_655 .
C1 C2 C3 C4 -0.18(19) . .
C14 C2 C3 C4 179.94(17) . .
C1 C2 C3 C16 177.02(17) . .
C14 C2 C3 C16 -2.9(3) . .
C2 C3 C4 N1 1.02(19) . .
C16 C3 C4 N1 -176.15(17) . .
C2 C3 C4 C5 -177.36(18) . .
C16 C3 C4 C5 5.5(3) . .
N1 C4 C5 N2 28.1(2) . .
C3 C4 C5 N2 -153.63(18) . .
N1 C4 C5 C6 -150.69(17) . .
C3 C4 C5 C6 27.5(3) . .
N2 C5 C6 C7 1.0(2) . .
C4 C5 C6 C7 179.82(16) . .
C5 C6 C7 C8 -3.7(3) . .
C6 C7 C8 C9 1.9(3) . .
C7 C8 C9 N2 2.5(2) . .
C7 C8 C9 C10 -176.64(16) . .
N2 C9 C10 N3 -28.3(2) . .
C8 C9 C10 N3 150.77(16) . .
N2 C9 C10 C11 145.44(17) . .
C8 C9 C10 C11 -35.4(3) . .
N3 C10 C11 C12 -0.50(18) . .
C9 C10 C11 C12 -174.77(17) . .
N3 C10 C11 C18 174.14(15) . .
C9 C10 C11 C18 -0.1(3) . .
C10 C11 C12 C13 0.09(18) . .
C18 C11 C12 C13 -174.43(16) . .
C10 C11 C12 C20 176.49(15) . .
C18 C11 C12 C20 2.0(3) . .
C11 C12 C13 N3 0.35(18) . .
C20 C12 C13 N3 -175.90(16) . .
C11 C12 C13 C1 174.51(18) . 3_655
C20 C12 C13 C1 -1.7(3) . 3_655
C1 C2 C14 C15 106.3(2) . .
C3 C2 C14 C15 -73.8(2) . .
C4 C3 C16 C17 52.4(3) . .
C2 C3 C16 C17 -124.29(19) . .
C10 C11 C18 C19 92.7(2) . .
C12 C11 C18 C19 -93.8(2) . .
C13 C12 C20 C21 -107.2(2) . .
C11 C12 C20 C21 77.2(2) . .
C3 C4 N1 C1 -1.52(19) . .
C5 C4 N1 C1 177.12(14) . .
C2 C1 N1 C4 1.41(19) . .
C13 C1 N1 C4 177.57(14) 3_655 .
C6 C5 N2 C9 3.7(2) . .
C4 C5 N2 C9 -175.24(15) . .
C8 C9 N2 C5 -5.5(2) . .
C10 C9 N2 C5 173.71(15) . .
C12 C13 N3 C10 -0.67(18) . .
C1 C13 N3 C10 -176.25(14) 3_655 .
C11 C10 N3 C13 0.73(18) . .
C9 C10 N3 C13 175.93(14) . .
